data_1563149
loop_
_publ_author_name
'Gorelova, Liudmila A.'
'Pakhomova, Anna S.'
'Krzhizhanovskaya, Maria G.'
'Pankin, Dmitrii V.'
'Krivovichev, Sergey V.'
'Dubrovinsky, Leonid S.'
'Kasatkin, Anatoly V.'

_publ_section_title
;
 Crystal Structure Evolution of Slawsonite SrAl2Si2O8 and Paracelsian
 BaAl2Si2O8 upon Compression and Decompression
;
_journal_issue 23
_journal_name_full 'The Journal of Physical Chemistry C'
_journal_page_first 13014
_journal_page_last 13023
_journal_paper_doi 10.1021/acs.jpcc.1c02949
_journal_volume 125
_journal_year 2021
_chemical_formula_sum 'Al2 O8 Si2 Sr'
_chemical_formula_weight 325.76
_space_group_crystal_system monoclinic
_space_group_IT_number 14
_space_group_name_Hall '-P 2ybc'
_space_group_name_H-M_alt 'P 1 21/c 1'
_audit_creation_method SHELXL-2018/3
_cell_angle_alpha 90
_cell_angle_beta 90.324(8)
_cell_angle_gamma 90
_cell_formula_units_Z 4
_cell_length_a 8.2829(5)
_cell_length_b 9.301(5)
_cell_length_c 8.7479(10)
_cell_measurement_reflns_used 856
_cell_measurement_temperature 293(2)
_cell_measurement_theta_max 18.907
_cell_measurement_theta_min 2.845
_cell_volume 673.9(4)
_computing_structure_refinement 'SHELXL-2018/3 (Sheldrick, 2018)'
_diffrn_ambient_temperature 293(2)
_diffrn_measured_fraction_theta_full 0.341
_diffrn_measured_fraction_theta_max 0.196
_diffrn_measurement_device_type 'esperanto-CrysAlisPro-abstract goniometer imported esperanto images'
_diffrn_radiation_type synchrotron
_diffrn_radiation_wavelength 0.41106
_diffrn_reflns_av_R_equivalents 0.0544
_diffrn_reflns_av_unetI/netI 0.0632
_diffrn_reflns_Laue_measured_fraction_full 0.341
_diffrn_reflns_Laue_measured_fraction_max 0.196
_diffrn_reflns_limit_h_max 12
_diffrn_reflns_limit_h_min -11
_diffrn_reflns_limit_k_max 6
_diffrn_reflns_limit_k_min -4
_diffrn_reflns_limit_l_max 11
_diffrn_reflns_limit_l_min -11
_diffrn_reflns_number 856
_diffrn_reflns_point_group_measured_fraction_full 0.341
_diffrn_reflns_point_group_measured_fraction_max 0.196
_diffrn_reflns_theta_full 14.279
_diffrn_reflns_theta_max 18.907
_diffrn_reflns_theta_min 2.845
_exptl_absorpt_coefficient_mu 2.017
_exptl_crystal_colour colorless
_exptl_crystal_density_diffrn 3.211
_exptl_crystal_density_meas ?
_exptl_crystal_density_method none
_exptl_crystal_description isosymmetric
_exptl_crystal_F_000 624
_exptl_crystal_size_max 0.010
_exptl_crystal_size_mid 0.010
_exptl_crystal_size_min 0.005
_refine_diff_density_max 0.733
_refine_diff_density_min -0.768
_refine_diff_density_rms 0.185
_refine_ls_extinction_method none
_refine_ls_goodness_of_fit_ref 1.201
_refine_ls_hydrogen_treatment undef
_refine_ls_matrix_type full
_refine_ls_number_parameters 78
_refine_ls_number_reflns 538
_refine_ls_number_restraints 0
_refine_ls_restrained_S_all 1.201
_refine_ls_R_factor_all 0.0623
_refine_ls_R_factor_gt 0.0441
_refine_ls_shift/su_max 0.000
_refine_ls_shift/su_mean 0.000
_refine_ls_structure_factor_coef Fsqd
_refine_ls_weighting_details 'w=1/[\s^2^(Fo^2^)+(0.0247P)^2^+12.5058P] where P=(Fo^2^+2Fc^2^)/3'
_refine_ls_weighting_scheme calc
_refine_ls_wR_factor_gt 0.0922
_refine_ls_wR_factor_ref 0.1269
_reflns_Friedel_coverage 0.000
_reflns_number_gt 435
_reflns_number_total 538
_reflns_threshold_expression 'I > 2\s(I)'
_cod_data_source_file slav_p02.cif
_cod_data_source_block shelx
_cod_depositor_comments
;
The following automatic conversions were performed:

data item '_exptl_crystal_density_meas' value 'none' was changed to
'?' -- the value is perceived as not measured.

Automatic conversion script
Id: cif_fix_values 7556 2019-12-06 15:28:31Z antanas 

 Adding full bibliography for 1563145--1563156.cif.
;
_cod_original_sg_symbol_H-M 'P 21/c'
_cod_database_code 1563149
_shelx_shelxl_version_number 2018/3
_shelx_space_group_comment
;
The symmetry employed for this shelxl refinement is uniquely defined
by the following loop, which should always be used as a source of
symmetry information in preference to the above space-group names.
They are only intended as comments.
;

loop_
_space_group_symop_operation_xyz
'x, y, z'
'-x, y+1/2, -z+1/2'
'-x, -y, -z'
'x, -y-1/2, z-1/2'

loop_
_atom_site_label
_atom_site_type_symbol
_atom_site_fract_x
_atom_site_fract_y
_atom_site_fract_z
_atom_site_U_iso_or_equiv
_atom_site_adp_type
_atom_site_occupancy
_atom_site_site_symmetry_order
_atom_site_calc_flag
_atom_site_refinement_flags_posn
_atom_site_refinement_flags_adp
_atom_site_refinement_flags_occupancy
_atom_site_disorder_assembly
_atom_site_disorder_group
Sr1 Sr 0.74957(10) 0.4107(2) 0.61336(12) 0.0167(9) Uani 1 1 d . . . . .
Si1 Si 0.5610(3) 0.4216(8) 0.2434(4) 0.013(3) Uani 1 1 d . . . . .
Si2 Si 1.0569(3) 0.2990(7) 0.9414(4) 0.015(3) Uani 1 1 d . . . . .
Al1 Al 1.0692(4) 0.5736(9) 0.7649(4) 0.018(3) Uani 1 1 d . . . . .
Al2 Al 0.4281(4) 0.1948(8) 0.4485(4) 0.013(3) Uani 1 1 d . . . . .
O1 O 0.7412(9) 0.4252(18) 0.3189(10) 0.0135(18) Uiso 1 1 d . . . . .
O2 O 0.9917(9) 0.404(2) 0.8057(10) 0.0161(19) Uiso 1 1 d . . . . .
O3 O 1.0552(8) 0.134(2) 0.8865(9) 0.0115(17) Uiso 1 1 d . . . . .
O4 O 0.4424(8) 0.370(2) 0.3774(9) 0.0114(18) Uiso 1 1 d . . . . .
O5 O 0.5608(8) 0.3100(18) 0.1037(9) 0.0093(16) Uiso 1 1 d . . . . .
O6 O 1.2336(9) 0.348(2) 0.9956(10) 0.0163(18) Uiso 1 1 d . . . . .
O7 O 0.9262(9) 0.308(2) 1.0807(10) 0.0159(19) Uiso 1 1 d . . . . .
O8 O 0.4952(9) 0.580(2) 0.1893(11) 0.019(2) Uiso 1 1 d . . . . .

loop_
_atom_site_aniso_label
_atom_site_aniso_U_11
_atom_site_aniso_U_22
_atom_site_aniso_U_33
_atom_site_aniso_U_23
_atom_site_aniso_U_13
_atom_site_aniso_U_12
Sr1 0.0102(5) 0.026(3) 0.0143(7) 0.0009(6) -0.0001(4) 0.0012(5)
Si1 0.0088(12) 0.022(10) 0.0083(19) -0.0047(17) -0.0005(12) -0.0019(16)
Si2 0.0068(12) 0.027(10) 0.010(2) -0.0068(18) 0.0004(11) -0.0014(17)
Al1 0.0094(15) 0.028(11) 0.016(2) -0.004(2) -0.0007(14) -0.0038(19)
Al2 0.0099(14) 0.017(12) 0.011(2) 0.002(2) -0.0018(14) 0.0039(19)

loop_
_atom_type_symbol
_atom_type_description
_atom_type_scat_dispersion_real
_atom_type_scat_dispersion_imag
_atom_type_scat_source
O O 0.0017 0.0018 'International Tables Vol C Tables 4.2.6.8 and 6.1.1.4'
Al Al 0.0192 0.0163 'International Tables Vol C Tables 4.2.6.8 and 6.1.1.4'
Si Si 0.0265 0.0226 'International Tables Vol C Tables 4.2.6.8 and 6.1.1.4'
Sr Sr 0.2429 1.2951 'International Tables Vol C Tables 4.2.6.8 and 6.1.1.4'

loop_
_geom_angle_atom_site_label_1
_geom_angle_atom_site_label_2
_geom_angle_atom_site_label_3
_geom_angle
_geom_angle_site_symmetry_1
_geom_angle_site_symmetry_3
_geom_angle_publ_flag
O7 Sr1 O1 86.6(4) 4_565 . ?
O7 Sr1 O5 73.0(4) 4_565 4_566 ?
O1 Sr1 O5 89.8(4) . 4_566 ?
O7 Sr1 O4 174.8(3) 4_565 3_666 ?
O1 Sr1 O4 88.7(4) . 3_666 ?
O5 Sr1 O4 104.8(4) 4_566 3_666 ?
O7 Sr1 O2 67.0(4) 4_565 . ?
O1 Sr1 O2 131.4(3) . . ?
O5 Sr1 O2 117.8(4) 4_566 . ?
O4 Sr1 O2 117.9(4) 3_666 . ?
O7 Sr1 O3 106.2(4) 4_565 2_756 ?
O1 Sr1 O3 88.4(4) . 2_756 ?
O5 Sr1 O3 178.1(3) 4_566 2_756 ?
O4 Sr1 O3 75.9(4) 3_666 2_756 ?
O2 Sr1 O3 63.2(4) . 2_756 ?
O7 Sr1 O8 122.8(5) 4_565 3_666 ?
O1 Sr1 O8 128.8(2) . 3_666 ?
O5 Sr1 O8 65.5(4) 4_566 3_666 ?
O4 Sr1 O8 59.0(4) 3_666 3_666 ?
O2 Sr1 O8 99.6(3) . 3_666 ?
O3 Sr1 O8 116.3(5) 2_756 3_666 ?
O7 Sr1 O3 51.2(4) 4_565 4_565 ?
O1 Sr1 O3 54.1(2) . 4_565 ?
O5 Sr1 O3 110.6(4) 4_566 4_565 ?
O4 Sr1 O3 126.9(4) 3_666 4_565 ?
O2 Sr1 O3 78.0(2) . 4_565 ?
O3 Sr1 O3 67.8(5) 2_756 4_565 ?
O8 Sr1 O3 174.0(5) 3_666 4_565 ?
O7 Sr1 Si1 152.6(3) 4_565 3_666 ?
O1 Sr1 Si1 110.0(3) . 3_666 ?
O5 Sr1 Si1 85.1(3) 4_566 3_666 ?
O4 Sr1 Si1 29.0(3) 3_666 3_666 ?
O2 Sr1 Si1 111.6(3) . 3_666 ?
O3 Sr1 Si1 96.2(3) 2_756 3_666 ?
O8 Sr1 Si1 30.0(4) 3_666 3_666 ?
O3 Sr1 Si1 156.0(3) 4_565 3_666 ?
O7 Sr1 O4 106.5(4) 4_565 . ?
O1 Sr1 O4 50.4(2) . . ?
O5 Sr1 O4 54.7(4) 4_566 . ?
O4 Sr1 O4 68.7(5) 3_666 . ?
O2 Sr1 O4 172.1(5) . . ?
O3 Sr1 O4 124.3(4) 2_756 . ?
O8 Sr1 O4 79.8(3) 3_666 . ?
O3 Sr1 O4 101.8(2) 4_565 . ?
Si1 Sr1 O4 71.8(2) 3_666 . ?
O7 Sr1 Al1 87.2(3) 4_565 . ?
O1 Sr1 Al1 113.1(3) . . ?
O5 Sr1 Al1 149.0(3) 4_566 . ?
O4 Sr1 Al1 96.7(3) 3_666 . ?
O2 Sr1 Al1 31.3(4) . . ?
O3 Sr1 Al1 31.9(2) 2_756 . ?
O8 Sr1 Al1 109.5(3) 3_666 . ?
O3 Sr1 Al1 71.4(2) 4_565 . ?
Si1 Sr1 Al1 104.88(14) 3_666 . ?
O4 Sr1 Al1 156.2(3) . . ?
O7 Sr1 Si2 24.6(3) 4_565 4_565 ?
O1 Sr1 Si2 67.7(3) . 4_565 ?
O5 Sr1 Si2 89.1(3) 4_566 4_565 ?
O4 Sr1 Si2 152.7(2) 3_666 4_565 ?
O2 Sr1 Si2 73.2(3) . 4_565 ?
O3 Sr1 Si2 89.6(3) 2_756 4_565 ?
O8 Sr1 Si2 147.2(4) 3_666 4_565 ?
O3 Sr1 Si2 26.9(3) 4_565 4_565 ?
Si1 Sr1 Si2 173.79(13) 3_666 4_565 ?
O4 Sr1 Si2 103.0(3) . 4_565 ?
Al1 Sr1 Si2 81.25(13) . 4_565 ?
O5 Si1 O4 111.4(7) . . ?
O5 Si1 O1 108.7(6) . . ?
O4 Si1 O1 105.8(5) . . ?
O5 Si1 O8 111.3(6) . . ?
O4 Si1 O8 105.9(7) . . ?
O1 Si1 O8 113.6(8) . . ?
O5 Si1 Sr1 127.2(3) . 3_666 ?
O4 Si1 Sr1 51.4(6) . 3_666 ?
O1 Si1 Sr1 123.8(5) . 3_666 ?
O8 Si1 Sr1 54.6(3) . 3_666 ?
O5 Si1 Sr1 131.9(5) . . ?
O4 Si1 Sr1 66.3(3) . . ?
O1 Si1 Sr1 40.7(3) . . ?
O8 Si1 Sr1 115.4(5) . . ?
Sr1 Si1 Sr1 90.41(9) 3_666 . ?
O5 Si1 Sr1 38.1(4) . 4_565 ?
O4 Si1 Sr1 103.9(7) . 4_565 ?
O1 Si1 Sr1 75.6(6) . 4_565 ?
O8 Si1 Sr1 144.4(4) . 4_565 ?
Sr1 Si1 Sr1 149.80(19) 3_666 4_565 ?
Sr1 Si1 Sr1 94.16(12) . 4_565 ?
O6 Si2 O3 111.6(7) . . ?
O6 Si2 O2 110.0(8) . . ?
O3 Si2 O2 110.7(7) . . ?
O6 Si2 O7 111.9(5) . . ?
O3 Si2 O7 105.3(8) . . ?
O2 Si2 O7 107.2(7) . . ?
O6 Si2 Sr1 133.5(5) . 4_566 ?
O3 Si2 Sr1 66.2(3) . 4_566 ?
O2 Si2 Sr1 113.8(4) . 4_566 ?
O7 Si2 Sr1 39.8(6) . 4_566 ?
O1 Al1 O2 115.3(8) 3_766 . ?
O1 Al1 O7 107.9(6) 3_766 3_767 ?
O2 Al1 O7 114.9(7) . 3_767 ?
O1 Al1 O3 101.9(5) 3_766 2_756 ?
O2 Al1 O3 103.2(6) . 2_756 ?
O7 Al1 O3 112.9(7) 3_767 2_756 ?
O1 Al1 Sr1 123.7(4) 3_766 . ?
O2 Al1 Sr1 51.2(3) . . ?
O7 Al1 Sr1 127.7(3) 3_767 . ?
O3 Al1 Sr1 52.1(5) 2_756 . ?
O1 Al1 Sr1 75.2(6) 3_766 2_756 ?
O2 Al1 Sr1 150.9(4) . 2_756 ?
O7 Al1 Sr1 38.7(5) 3_767 2_756 ?
O3 Al1 Sr1 100.5(6) 2_756 2_756 ?
Sr1 Al1 Sr1 147.0(2) . 2_756 ?
O1 Al1 Sr1 40.4(3) 3_766 3_766 ?
O2 Al1 Sr1 112.1(4) . 3_766 ?
O7 Al1 Sr1 132.1(5) 3_767 3_766 ?
O3 Al1 Sr1 63.1(3) 2_756 3_766 ?
Sr1 Al1 Sr1 89.28(10) . 3_766 ?
Sr1 Al1 Sr1 93.43(14) 2_756 3_766 ?
O6 Al2 O8 111.8(8) 4_465 2_645 ?
O6 Al2 O5 113.3(5) 4_465 4_566 ?
O8 Al2 O5 107.1(6) 2_645 4_566 ?
O6 Al2 O4 111.7(7) 4_465 . ?
O8 Al2 O4 107.5(6) 2_645 . ?
O5 Al2 O4 104.9(7) 4_566 . ?
O6 Al2 Sr1 136.4(5) 4_465 . ?
O8 Al2 Sr1 110.3(4) 2_645 . ?
O5 Al2 Sr1 41.1(5) 4_566 . ?
O4 Al2 Sr1 64.8(3) . . ?
Si1 O1 Al1 131.1(5) . 3_766 ?
Si1 O1 Sr1 115.0(4) . . ?
Al1 O1 Sr1 113.7(4) 3_766 . ?
Si2 O2 Al1 124.9(6) . . ?
Si2 O2 Sr1 137.2(8) . . ?
Al1 O2 Sr1 97.5(5) . . ?
Si2 O3 Al1 122.2(8) . 2_746 ?
Si2 O3 Sr1 138.5(4) . 2_746 ?
Al1 O3 Sr1 96.0(7) 2_746 2_746 ?
Si2 O3 Sr1 86.9(4) . 4_566 ?
Al1 O3 Sr1 87.9(3) 2_746 4_566 ?
Sr1 O3 Sr1 112.2(5) 2_746 4_566 ?
Si1 O4 Al2 125.4(10) . . ?
Si1 O4 Sr1 99.6(8) . 3_666 ?
Al2 O4 Sr1 132.9(4) . 3_666 ?
Si1 O4 Sr1 87.1(3) . . ?
Al2 O4 Sr1 86.4(3) . . ?
Sr1 O4 Sr1 111.3(5) 3_666 . ?
Si1 O5 Al2 127.5(8) . 4_565 ?
Si1 O5 Sr1 119.4(4) . 4_565 ?
Al2 O5 Sr1 112.6(7) 4_565 4_565 ?
Si2 O6 Al2 136.1(10) . 4_666 ?
Si2 O7 Al1 126.6(9) . 3_767 ?
Si2 O7 Sr1 115.6(9) . 4_566 ?
Al1 O7 Sr1 115.6(5) 3_767 4_566 ?
Si1 O8 Al2 129.1(7) . 2_655 ?
Si1 O8 Sr1 95.4(6) . 3_666 ?
Al2 O8 Sr1 135.4(9) 2_655 3_666 ?

loop_
_geom_bond_atom_site_label_1
_geom_bond_atom_site_label_2
_geom_bond_distance
_geom_bond_site_symmetry_2
_geom_bond_publ_flag
Sr1 O7 2.520(16) 4_565 ?
Sr1 O1 2.580(9) . ?
Sr1 O5 2.581(14) 4_566 ?
Sr1 O4 2.586(16) 3_666 ?
Sr1 O2 2.611(8) . ?
Sr1 O3 2.634(15) 2_756 ?
Sr1 O8 2.672(9) 3_666 ?
Sr1 O3 3.252(9) 4_565 ?
Sr1 Si1 3.265(4) 3_666 ?
Sr1 O4 3.289(7) . ?
Sr1 Al1 3.320(5) . ?
Sr1 Si2 3.548(5) 4_565 ?
Si1 O5 1.603(13) . ?
Si1 O4 1.607(10) . ?
Si1 O1 1.628(7) . ?
Si1 O8 1.64(2) . ?
Si2 O6 1.603(9) . ?
Si2 O3 1.606(18) . ?
Si2 O2 1.628(14) . ?
Si2 O7 1.636(9) . ?
Al1 O1 1.737(9) 3_766 ?
Al1 O2 1.739(18) . ?
Al1 O7 1.745(15) 3_767 ?
Al1 O3 1.766(10) 2_756 ?
Al2 O6 1.713(9) 4_465 ?
Al2 O8 1.733(16) 2_645 ?
Al2 O5 1.742(7) 4_566 ?
Al2 O4 1.751(19) . ?
